data_4323437
loop_
_publ_author_name
'F. Albert Cotton'
'G\"unter Schmid'

_publ_section_title
;
 Mononuclear Molybdenum(IV) Complexes with Two Multiply Bonded Chalcogen
 Ligands in Trans Configuration and Chelating Biphosphine Ligands
;
_journal_name_full 'Inorganic Chemistry'
_journal_page_first 2267
_journal_page_last 2278
_journal_paper_doi 10.1021/ic961071v
_journal_volume 36
_journal_year 1997
_chemical_compound_source 'reac. of Mo(N2)2(dppee)2 with Te/PEt3'
_chemical_formula_analytical 'comp. confirmed by EDX'
_chemical_formula_moiety 'C52 H44 Mo1 P4 Te2'
_chemical_formula_structural
;
 Mo (Te)2 ( (C6 H5)2 P C H C H P (C6 H5)2 )2
;
_chemical_formula_sum 'C52 H44 Mo P4 Te2'
_chemical_formula_weight 1143.89
_chemical_name_common trans-Mo(Te)~2~(dppee)~2~
_chemical_name_systematic
;
trans-bis(cis-1,2-bis(diphenylphosphino)ethylene-P,P')-di-tellurido-
molybdenum(IV)
;
_space_group_IT_number 2
_symmetry_cell_setting triclinic
_symmetry_space_group_name_Hall '-P 1'
_symmetry_space_group_name_H-M 'P -1'
_atom_sites_solution_hydrogens geom
_atom_sites_solution_primary direct
_atom_sites_solution_secondary difmap
_audit_creation_method SHELXL
_cell_angle_alpha 104.60(2)
_cell_angle_beta 111.61(2)
_cell_angle_gamma 75.12(2)
_cell_formula_units_Z 2
_cell_length_a 12.681(4)
_cell_length_b 19.280(5)
_cell_length_c 10.454(3)
_cell_measurement_reflns_used 65
_cell_measurement_temperature 293(2)
_cell_measurement_theta_max 22.5
_cell_measurement_theta_min 4.8
_cell_volume 2261.0(12)
_computing_cell_refinement 'LCR (Ulm, 1992)'
_computing_data_collection AFC5R
_computing_data_reduction TEXSAN
_computing_molecular_graphics 'ORTEP (ULM, 1992)'
_computing_publication_material CIFTAB
_computing_structure_refinement 'SHELXL-93 (Sheldrick, 1993)'
_computing_structure_solution 'SHELXS-86 (Sheldrick, 1990)'
_diffrn_ambient_temperature 293(2)
_diffrn_measurement_device 'MSC Rigaku AFC5R'
_diffrn_measurement_method \w/2\q
_diffrn_radiation_monochromator graphite
_diffrn_radiation_source 'rotating anode'
_diffrn_radiation_type CuK\a
_diffrn_radiation_wavelength 1.54184
_diffrn_reflns_av_R_equivalents 0.0483
_diffrn_reflns_av_sigmaI/netI 0.1063
_diffrn_reflns_limit_h_max 14
_diffrn_reflns_limit_h_min 0
_diffrn_reflns_limit_k_max 21
_diffrn_reflns_limit_k_min -20
_diffrn_reflns_limit_l_max 10
_diffrn_reflns_limit_l_min -11
_diffrn_reflns_number 7090
_diffrn_reflns_theta_max 60.00
_diffrn_reflns_theta_min 2.41
_diffrn_standards_decay_% 9.6
_diffrn_standards_interval_count 250
_diffrn_standards_interval_time 'based on interval_count'
_diffrn_standards_number 3
_exptl_absorpt_coefficient_mu 13.960
_exptl_absorpt_correction_T_max 1.00
_exptl_absorpt_correction_T_min 0.71
_exptl_absorpt_correction_type 'empirical \Y-scan correction'
_exptl_crystal_colour 'dark green'
_exptl_crystal_density_diffrn 1.680
_exptl_crystal_density_meas ?
_exptl_crystal_density_method 'not done'
_exptl_crystal_description 'very thin needle'
_exptl_crystal_F_000 1124
_exptl_crystal_size_max 0.20
_exptl_crystal_size_mid 0.05
_exptl_crystal_size_min 0.05
_refine_diff_density_max 0.914
_refine_diff_density_min -0.985
_refine_diff_density_rms 0.155
_refine_ls_extinction_coef none
_refine_ls_extinction_method none
_refine_ls_goodness_of_fit_all 1.047
_refine_ls_goodness_of_fit_obs 1.087
_refine_ls_hydrogen_treatment 'HFIX 43, common U'
_refine_ls_matrix_type full
_refine_ls_number_parameters 539
_refine_ls_number_reflns 6735
_refine_ls_number_restraints 0
_refine_ls_restrained_S_all 1.048
_refine_ls_restrained_S_obs 1.087
_refine_ls_R_factor_all 0.1188
_refine_ls_R_factor_obs 0.0500
_refine_ls_shift/esd_max -0.001
_refine_ls_shift/esd_mean 0.000
_refine_ls_structure_factor_coef Fsqd
_refine_ls_weighting_details 'w=1/[\s^2^(Fo^2^)+(0.0609P)^2^+7.5947P] where P=(Fo^2^+2Fc^2^)/3'
_refine_ls_weighting_scheme calc
_refine_ls_wR_factor_all 0.1425
_refine_ls_wR_factor_obs 0.1170
_reflns_number_observed 4402
_reflns_number_total 6736
_reflns_observed_criterion >2sigma(I)
_cod_data_source_file ic961071v_4.cif
_cod_data_source_block MoTe2dppee2_4
_cod_depositor_comments
;
The following automatic conversions were performed:

'_geom_bond_publ_flag' value 'Y' changed to 'y' according to the
built-in table from CIF Core dictionary named 'cif_core.dic' version
2.4.1 from 2010-06-29 (20 times).

'_geom_bond_publ_flag' value 'N'
changed to 'n' according to the built-in table from CIF Core
dictionary named 'cif_core.dic' version 2.4.1 from 2010-06-29 (48
times).

'_geom_angle_publ_flag' value 'Y' changed to 'y' according
to the built-in table from CIF Core dictionary named 'cif_core.dic'
version 2.4.1 from 2010-06-29 (28 times).

'_geom_angle_publ_flag'
value 'N' changed to 'n' according to the built-in table from CIF
Core dictionary named 'cif_core.dic' version 2.4.1 from 2010-06-29
(76 times).

Automatic conversion script
Id: cif_fix_values 1715 2011-07-08 13:25:40Z adriana 

The following automatic conversions were performed:

'_exptl_crystal_density_meas' value 'not done' was changed to '?' -
the value is perceived as not measured.

Automatic conversion script
Id: cif_fix_values 3008 2015-01-20 13:52:24Z robertas 

The following automatic conversions were performed:

'_refine_ls_weighting_scheme' value 'calc
w=1/[\s^2^(Fo^2^)+(0.0609P)^2^+7.5947P] where P=(Fo^2^+2Fc^2^)/3' was
changed to 'calc'. New tag '_refine_ls_weighting_details' was
created. The value of the new tag was set to
'w=1/[\s^2^(Fo^2^)+(0.0609P)^2^+7.5947P] where P=(Fo^2^+2Fc^2^)/3'.

Automatic conversion script
Id: cif_fix_values 3143 2015-03-26 13:38:13Z robertas 
;
_cod_original_cell_volume 2261.1(11)
_cod_database_code 4323437

loop_
_symmetry_equiv_pos_as_xyz
'x, y, z'
'-x, -y, -z'

loop_
_atom_site_aniso_label
_atom_site_aniso_U_11
_atom_site_aniso_U_22
_atom_site_aniso_U_33
_atom_site_aniso_U_23
_atom_site_aniso_U_13
_atom_site_aniso_U_12
Mo1 0.0255(6) 0.0255(6) 0.0198(6) 0.0070(4) 0.0105(5) -0.0003(5)
Te1 0.0451(4) 0.0277(4) 0.0419(4) 0.0066(3) 0.0181(4) -0.0035(3)
P11 0.0282(14) 0.0339(14) 0.0245(13) 0.0087(11) 0.0103(11) -0.0003(11)
P12 0.0309(14) 0.0325(14) 0.0259(13) 0.0094(11) 0.0146(12) -0.0002(11)
C11 0.030(6) 0.037(6) 0.028(6) 0.015(5) 0.008(5) 0.000(5)
C11A 0.029(6) 0.025(5) 0.035(6) 0.012(4) 0.004(5) -0.002(4)
C11B 0.043(7) 0.044(7) 0.046(7) 0.014(6) 0.015(6) 0.000(6)
C11C 0.053(8) 0.037(7) 0.069(9) 0.022(6) 0.016(7) 0.006(6)
C11D 0.027(6) 0.044(8) 0.083(10) 0.002(7) 0.014(7) 0.002(6)
C11E 0.054(8) 0.056(8) 0.054(8) -0.008(7) 0.032(7) 0.004(7)
C11F 0.049(7) 0.044(7) 0.035(6) 0.017(5) 0.013(6) 0.003(6)
C11G 0.040(7) 0.046(7) 0.030(6) 0.013(5) 0.010(5) -0.009(5)
C11H 0.035(6) 0.058(8) 0.043(7) 0.014(6) 0.015(6) -0.011(6)
C11I 0.041(8) 0.076(10) 0.066(9) 0.014(8) 0.017(7) -0.012(7)
C11K 0.056(9) 0.070(9) 0.056(8) 0.025(7) 0.008(7) -0.026(8)
C11L 0.069(9) 0.045(8) 0.050(8) 0.002(6) 0.014(7) -0.025(7)
C11M 0.033(7) 0.069(9) 0.041(7) 0.014(6) 0.011(6) 0.002(6)
C12 0.045(7) 0.032(6) 0.022(5) 0.009(4) 0.016(5) -0.014(5)
C12A 0.049(7) 0.042(7) 0.024(6) 0.020(5) 0.021(5) 0.011(6)
C12B 0.053(7) 0.033(6) 0.047(7) 0.010(5) 0.031(6) 0.002(6)
C12C 0.050(8) 0.064(9) 0.065(9) 0.027(7) 0.041(7) 0.012(7)
C12D 0.085(11) 0.049(8) 0.054(8) 0.023(7) 0.044(8) 0.012(8)
C12E 0.089(11) 0.042(7) 0.035(7) 0.010(6) 0.016(7) -0.008(7)
C12F 0.059(8) 0.039(7) 0.026(6) 0.000(5) 0.022(6) 0.000(6)
C12G 0.040(6) 0.035(6) 0.038(6) 0.008(5) 0.025(5) -0.010(5)
C12H 0.063(9) 0.059(8) 0.055(8) 0.014(6) 0.023(7) -0.020(7)
C12I 0.070(10) 0.061(9) 0.075(10) 0.031(8) 0.039(9) -0.008(8)
C12K 0.062(9) 0.053(8) 0.090(11) 0.002(8) 0.040(9) -0.030(7)
C12L 0.041(8) 0.073(10) 0.071(9) 0.005(8) 0.009(7) -0.026(7)
C12M 0.048(8) 0.064(8) 0.043(7) 0.024(6) 0.010(6) -0.010(7)
Mo2 0.0256(6) 0.0253(6) 0.0205(6) 0.0040(4) 0.0105(5) -0.0014(5)
Te2 0.0460(5) 0.0490(5) 0.0283(4) 0.0108(3) 0.0122(3) -0.0032(4)
P21 0.0332(15) 0.0283(14) 0.0273(13) 0.0051(11) 0.0136(12) -0.0042(11)
P22 0.0328(15) 0.0283(14) 0.0276(14) 0.0043(11) 0.0141(12) 0.0019(12)
C21 0.061(8) 0.021(6) 0.041(6) 0.008(5) 0.026(6) 0.000(6)
C21A 0.036(6) 0.037(6) 0.029(6) 0.002(5) 0.014(5) -0.010(5)
C21B 0.050(7) 0.049(7) 0.033(6) -0.001(5) 0.013(6) -0.017(6)
C21C 0.056(9) 0.084(10) 0.026(6) 0.003(6) 0.001(6) -0.027(8)
C21D 0.041(8) 0.073(10) 0.054(9) 0.026(7) -0.006(7) -0.010(7)
C21E 0.035(7) 0.072(9) 0.055(8) 0.018(7) 0.015(6) -0.004(6)
C21F 0.039(7) 0.054(7) 0.037(6) 0.005(5) 0.018(6) -0.009(6)
C21G 0.024(5) 0.045(7) 0.030(6) 0.008(5) 0.011(5) -0.007(5)
C21H 0.052(7) 0.037(6) 0.045(7) 0.009(5) 0.026(6) -0.011(6)
C21I 0.045(7) 0.078(10) 0.025(6) 0.009(6) 0.012(5) -0.003(7)
C21K 0.053(8) 0.099(11) 0.029(7) 0.030(7) 0.012(6) -0.023(8)
C21L 0.075(10) 0.065(9) 0.054(8) 0.023(7) 0.022(7) -0.035(8)
C21M 0.056(8) 0.044(7) 0.042(7) 0.014(5) 0.018(6) -0.011(6)
C22 0.039(7) 0.034(6) 0.054(7) 0.003(5) 0.031(6) -0.002(5)
C22A 0.039(6) 0.022(5) 0.043(6) 0.004(5) 0.023(5) -0.007(5)
C22B 0.038(7) 0.051(7) 0.039(7) 0.007(5) 0.014(5) 0.000(6)
C22C 0.051(8) 0.063(9) 0.069(9) 0.009(7) 0.037(7) -0.002(7)
C22D 0.078(10) 0.064(9) 0.047(8) 0.006(7) 0.036(8) -0.004(8)
C22E 0.043(8) 0.077(10) 0.043(7) 0.007(7) 0.015(6) 0.008(7)
C22F 0.030(6) 0.059(8) 0.031(6) 0.004(5) 0.008(5) 0.002(6)
C22G 0.036(6) 0.034(6) 0.041(6) 0.008(5) 0.015(5) 0.002(5)
C22H 0.059(8) 0.042(7) 0.052(8) 0.010(6) 0.025(7) -0.001(6)
C22I 0.141(18) 0.065(11) 0.054(10) 0.023(9) 0.037(11) 0.038(12)
C22K 0.094(14) 0.082(13) 0.045(9) 0.008(9) -0.005(9) 0.032(11)
C22L 0.051(9) 0.084(12) 0.057(9) -0.013(9) -0.006(8) 0.016(8)
C22M 0.050(8) 0.056(8) 0.041(7) -0.001(6) 0.009(6) 0.004(7)

loop_
_atom_site_label
_atom_site_type_symbol
_atom_site_fract_x
_atom_site_fract_y
_atom_site_fract_z
_atom_site_U_iso_or_equiv
_atom_site_thermal_displace_type
_atom_site_occupancy
_atom_site_calc_flag
_atom_site_refinement_flags
_atom_site_disorder_group
Mo1 Mo 0.0000 0.5000 0.0000 0.0229(3) Uani 1 d S .
Te1 Te -0.01817(6) 0.36535(4) -0.07931(7) 0.0376(2) Uani 1 d . .
P11 P -0.1896(2) 0.54035(14) -0.1791(3) 0.0287(6) Uani 1 d . .
P12 P 0.0706(2) 0.50105(14) -0.1946(3) 0.0285(6) Uani 1 d . .
C11 C -0.1593(9) 0.5476(5) -0.3318(10) 0.032(2) Uani 1 d . .
H11 H -0.2203(9) 0.5625(5) -0.4082(10) 0.048(23) Uiso 1 calc R .
C11A C -0.2739(9) 0.6318(5) -0.1416(10) 0.031(2) Uani 1 d . .
C11B C -0.3050(10) 0.6831(6) -0.2254(12) 0.044(3) Uani 1 d . .
H11B H -0.2809(10) 0.6727(6) -0.3032(12) 0.066(9) Uiso 1 calc R .
C11C C -0.3719(11) 0.7502(6) -0.1957(14) 0.055(3) Uani 1 d . .
H11C H -0.3898(11) 0.7858(6) -0.2500(14) 0.066(9) Uiso 1 calc R .
C11D C -0.4120(10) 0.7633(7) -0.0820(15) 0.056(4) Uani 1 d . .
H11D H -0.4602(10) 0.8072(7) -0.0635(15) 0.066(9) Uiso 1 calc R .
C11E C -0.3821(11) 0.7135(7) 0.0007(13) 0.056(4) Uani 1 d . .
H11E H -0.4071(11) 0.7238(7) 0.0778(13) 0.066(9) Uiso 1 calc R .
C11F C -0.3142(10) 0.6470(6) -0.0281(11) 0.043(3) Uani 1 d . .
H11F H -0.2953(10) 0.6122(6) 0.0282(11) 0.066(9) Uiso 1 calc R .
C11G C -0.3044(9) 0.4872(6) -0.2710(11) 0.037(3) Uani 1 d . .
C11H C -0.4179(9) 0.5082(7) -0.2659(12) 0.043(3) Uani 1 d . .
H11H H -0.4374(9) 0.5513(7) -0.2084(12) 0.066(9) Uiso 1 calc R .
C11I C -0.4990(12) 0.4669(8) -0.3429(14) 0.061(4) Uani 1 d . .
H11I H -0.5724(12) 0.4818(8) -0.3349(14) 0.066(9) Uiso 1 calc R .
C11K C -0.4767(12) 0.4037(8) -0.4327(14) 0.058(4) Uani 1 d . .
H11K H -0.5341(12) 0.3766(8) -0.4865(14) 0.066(9) Uiso 1 calc R .
C11L C -0.3670(12) 0.3818(7) -0.4405(13) 0.055(3) Uani 1 d . .
H11L H -0.3492(12) 0.3390(7) -0.4997(13) 0.066(9) Uiso 1 calc R .
C11M C -0.2834(10) 0.4228(7) -0.3613(11) 0.049(3) Uani 1 d . .
H11M H -0.2097(10) 0.4067(7) -0.3683(11) 0.066(9) Uiso 1 calc R .
C12 C -0.0541(9) 0.5325(5) -0.3375(10) 0.029(2) Uani 1 d . .
H12 H -0.0427(9) 0.5381(5) -0.4171(10) 0.048(23) Uiso 1 calc R .
C12A C 0.1294(10) 0.4188(6) -0.2998(10) 0.037(3) Uani 1 d . .
C12B C 0.2419(10) 0.4023(6) -0.2996(12) 0.042(3) Uani 1 d . .
H12B H 0.2919(10) 0.4340(6) -0.2436(12) 0.066(9) Uiso 1 calc R .
C12C C 0.2822(11) 0.3402(7) -0.3799(14) 0.055(3) Uani 1 d . .
H12C H 0.3586(11) 0.3301(7) -0.3775(14) 0.066(9) Uiso 1 calc R .
C12D C 0.2085(13) 0.2934(7) -0.4636(14) 0.058(4) Uani 1 d . .
H12D H 0.2344(13) 0.2524(7) -0.5209(14) 0.066(9) Uiso 1 calc R .
C12E C 0.0980(13) 0.3066(7) -0.4631(12) 0.057(4) Uani 1 d . .
H12E H 0.0491(13) 0.2739(7) -0.5178(12) 0.066(9) Uiso 1 calc R .
C12F C 0.0584(11) 0.3690(6) -0.3805(10) 0.042(3) Uani 1 d . .
H12F H -0.0169(11) 0.3775(6) -0.3794(10) 0.066(9) Uiso 1 calc R .
C12G C 0.1708(9) 0.5601(6) -0.1726(11) 0.033(2) Uani 1 d . .
C12H C 0.1561(12) 0.6003(7) -0.2700(13) 0.055(3) Uani 1 d . .
H12H H 0.0898(12) 0.6008(7) -0.3479(13) 0.066(9) Uiso 1 calc R .
C12I C 0.2372(13) 0.6404(7) -0.2557(15) 0.061(4) Uani 1 d . .
H12I H 0.2241(13) 0.6683(7) -0.3227(15) 0.066(9) Uiso 1 calc R .
C12K C 0.3358(12) 0.6394(7) -0.1445(16) 0.062(4) Uani 1 d . .
H12K H 0.3913(12) 0.6654(7) -0.1357(16) 0.066(9) Uiso 1 calc R .
C12L C 0.3519(11) 0.5990(8) -0.0448(15) 0.062(4) Uani 1 d . .
H12L H 0.4190(11) 0.5973(8) 0.0320(15) 0.066(9) Uiso 1 calc R .
C12M C 0.2695(10) 0.5615(7) -0.0590(12) 0.050(3) Uani 1 d . .
H12M H 0.2804(10) 0.5360(7) 0.0108(12) 0.066(9) Uiso 1 calc R .
Mo2 Mo 0.0000 0.0000 0.0000 0.0236(3) Uani 1 d S .
Te2 Te -0.10231(7) 0.02430(4) -0.24991(7) 0.0413(2) Uani 1 d . .
P21 P 0.1364(2) 0.08130(14) 0.0294(3) 0.0287(6) Uani 1 d . .
P22 P -0.1096(2) 0.12225(14) 0.0788(3) 0.0299(6) Uani 1 d . .
C21 C 0.0786(10) 0.1748(5) 0.0989(11) 0.039(3) Uani 1 d . .
H21 H 0.1200(10) 0.2118(5) 0.1194(11) 0.033(20) Uiso 1 calc R .
C21A C 0.2820(9) 0.0735(6) 0.1556(10) 0.033(2) Uani 1 d . .
C21B C 0.2966(11) 0.0904(6) 0.2986(11) 0.044(3) Uani 1 d . .
H21B H 0.2325(11) 0.1059(6) 0.3287(11) 0.049(8) Uiso 1 calc R .
C21C C 0.4068(11) 0.0841(8) 0.3956(12) 0.057(4) Uani 1 d . .
H21C H 0.4147(11) 0.0953(8) 0.4902(12) 0.049(8) Uiso 1 calc R .
C21D C 0.5036(11) 0.0621(7) 0.3582(14) 0.060(4) Uani 1 d . .
H21D H 0.5767(11) 0.0575(7) 0.4249(14) 0.049(8) Uiso 1 calc R .
C21E C 0.4890(11) 0.0470(7) 0.2178(13) 0.054(3) Uani 1 d . .
H21E H 0.5538(11) 0.0320(7) 0.1891(13) 0.049(8) Uiso 1 calc R .
C21F C 0.3815(10) 0.0532(6) 0.1186(12) 0.042(3) Uani 1 d . .
H21F H 0.3752(10) 0.0437(6) 0.0246(12) 0.049(8) Uiso 1 calc R .
C21G C 0.1657(8) 0.0953(6) -0.1198(10) 0.032(2) Uani 1 d . .
C21H C 0.1790(10) 0.0347(6) -0.2235(11) 0.040(3) Uani 1 d . .
H21H H 0.1708(10) -0.0105(6) -0.2156(11) 0.049(8) Uiso 1 calc R .
C21I C 0.2039(10) 0.0413(8) -0.3370(11) 0.051(3) Uani 1 d . .
H21I H 0.2101(10) 0.0009(8) -0.4063(11) 0.049(8) Uiso 1 calc R .
C21K C 0.2197(11) 0.1063(8) -0.3488(12) 0.056(4) Uani 1 d . .
H21K H 0.2390(11) 0.1101(8) -0.4240(12) 0.049(8) Uiso 1 calc R .
C21L C 0.2067(12) 0.1663(7) -0.2476(13) 0.057(4) Uani 1 d . .
H21L H 0.2180(12) 0.2108(7) -0.2545(13) 0.049(8) Uiso 1 calc R .
C21M C 0.1767(10) 0.1614(6) -0.1350(12) 0.045(3) Uani 1 d . .
H21M H 0.1643(10) 0.2029(6) -0.0702(12) 0.049(8) Uiso 1 calc R .
C22 C -0.0217(9) 0.1893(6) 0.1198(12) 0.040(3) Uani 1 d . .
H22 H -0.0482(9) 0.2367(6) 0.1579(12) 0.033(20) Uiso 1 calc R .
C22A C -0.1523(9) 0.1473(5) 0.2394(11) 0.032(2) Uani 1 d . .
C22B C -0.2656(10) 0.1662(6) 0.2355(12) 0.044(3) Uani 1 d . .
H22B H -0.3246(10) 0.1690(6) 0.1506(12) 0.049(8) Uiso 1 calc R .
C22C C -0.2914(12) 0.1811(7) 0.3587(14) 0.058(3) Uani 1 d . .
H22C H -0.3679(12) 0.1940(7) 0.3566(14) 0.049(8) Uiso 1 calc R .
C22D C -0.2027(13) 0.1766(7) 0.4857(14) 0.061(4) Uani 1 d . .
H22D H -0.2200(13) 0.1853(7) 0.5681(14) 0.049(8) Uiso 1 calc R .
C22E C -0.0932(11) 0.1599(7) 0.4889(13) 0.058(4) Uani 1 d . .
H22E H -0.0342(11) 0.1575(7) 0.5740(13) 0.049(8) Uiso 1 calc R .
C22F C -0.0662(10) 0.1462(6) 0.3677(11) 0.043(3) Uani 1 d . .
H22F H 0.0107(10) 0.1361(6) 0.3721(11) 0.049(8) Uiso 1 calc R .
C22G C -0.2432(10) 0.1575(6) -0.0521(11) 0.038(3) Uani 1 d . .
C22H C -0.2467(11) 0.2185(6) -0.1091(12) 0.050(3) Uani 1 d . .
H22H H -0.1846(11) 0.2428(6) -0.0751(12) 0.049(8) Uiso 1 calc R .
C22I C -0.3453(19) 0.2408(9) -0.2166(16) 0.094(6) Uani 1 d . .
H22I H -0.3506(19) 0.2807(9) -0.2551(16) 0.049(8) Uiso 1 calc R .
C22K C -0.4337(17) 0.2032(10) -0.2644(16) 0.092(7) Uani 1 d . .
H22K H -0.4987(17) 0.2175(10) -0.3374(16) 0.049(8) Uiso 1 calc R .
C22L C -0.4306(13) 0.1449(9) -0.2090(15) 0.082(5) Uani 1 d . .
H22L H -0.4931(13) 0.1211(9) -0.2414(15) 0.049(8) Uiso 1 calc R .
C22M C -0.3329(11) 0.1231(7) -0.1048(12) 0.055(3) Uani 1 d . .
H22M H -0.3288(11) 0.0825(7) -0.0691(12) 0.049(8) Uiso 1 calc R .

loop_
_atom_type_symbol
_atom_type_description
_atom_type_scat_dispersion_real
_atom_type_scat_dispersion_imag
_atom_type_scat_source
C C 0.0181 0.0091 'International Tables Vol C Tables 4.2.6.8 and 6.1.1.4'
H H 0.0000 0.0000 'International Tables Vol C Tables 4.2.6.8 and 6.1.1.4'
Mo Mo -0.0483 2.7339 'International Tables Vol C Tables 4.2.6.8 and 6.1.1.4'
P P 0.2955 0.4335 'International Tables Vol C Tables 4.2.6.8 and 6.1.1.4'
Te Te -0.1759 6.3531 'International Tables Vol C Tables 4.2.6.8 and 6.1.1.4'

loop_
_geom_angle_atom_site_label_1
_geom_angle_atom_site_label_2
_geom_angle_atom_site_label_3
_geom_angle
_geom_angle_site_symmetry_1
_geom_angle_site_symmetry_3
_geom_angle_publ_flag
Te1 Mo1 P12 93.53(6) . . y
Te1 Mo1 P12 86.47(6) . 2_565 y
Te1 Mo1 P11 92.77(7) . . y
Te1 Mo1 P11 87.23(7) . 2_565 y
P12 Mo1 P11 80.35(9) . . y
P12 Mo1 P11 99.65(9) . 2_565 y
C11 P11 C11A 101.0(5) . . y
C11 P11 C11G 97.3(5) . . y
C11A P11 C11G 101.0(5) . . y
Mo1 P11 C11 107.7(3) . . n
Mo1 P11 C11G 125.9(4) . . n
Mo1 P11 C11A 119.3(3) . . n
P11 C11 C12 122.1(8) . . y
P11 C11A C11B 123.0(8) . . n
P11 C11A C11F 117.8(7) . . n
P11 C11G C11H 125.3(9) . . n
P11 C11G C11M 119.0(9) . . n
C11F C11A C11B 119.1(10) . . n
C11A C11B C11C 120.9(11) . . n
C11B C11C C11D 118.4(11) . . n
C11C C11D C11E 121.1(11) . . n
C11D C11E C11F 120.3(12) . . n
C11E C11F C11A 120.1(11) . . n
C11M C11G C11H 115.5(11) . . n
C11G C11H C11I 121.2(12) . . n
C11H C11I C11K 122.3(13) . . n
C11I C11K C11L 117.9(13) . . n
C11K C11L C11M 120.3(13) . . n
C11L C11M C11G 122.7(11) . . n
C12 P12 C12A 96.8(5) . . y
C12 P12 C12G 102.1(5) . . y
C12A P12 C12G 99.4(5) . . y
Mo1 P12 C12 107.7(3) . . n
Mo1 P12 C12A 124.5(3) . . n
Mo1 P12 C12G 121.7(3) . . n
P12 C12 C11 122.1(7) . . y
P12 C12A C12B 123.8(9) . . n
P12 C12A C12F 118.6(8) . . n
P12 C12G C12H 122.7(9) . . n
P12 C12G C12M 120.2(8) . . n
C12F C12A C12B 117.5(10) . . n
C12A C12B C12C 121.9(12) . . n
C12B C12C C12D 119.4(12) . . n
C12C C12D C12E 120.4(12) . . n
C12D C12E C12F 119.8(13) . . n
C12E C12F C12A 120.9(12) . . n
C12M C12G C12H 117.0(11) . . n
C12G C12H C12I 121.6(13) . . n
C12H C12I C12K 120.4(12) . . n
C12I C12K C12L 118.6(12) . . n
C12K C12L C12M 119.9(13) . . n
C12L C12M C12G 122.4(11) . . n
Te2 Mo2 P21 91.62(6) . 2 y
Te2 Mo2 P21 88.38(6) . . y
Te2 Mo2 P22 92.80(7) . 2 y
Te2 Mo2 P22 87.20(7) . . y
P22 Mo2 P21 79.46(9) . . y
P22 Mo2 P21 100.54(9) . 2 y
C21 P21 C21A 98.5(5) . . y
C21 P21 C21G 101.4(5) . . y
C21A P21 C21G 99.8(4) . . y
Mo2 P21 C21 108.7(4) . . n
Mo2 P21 C21A 122.7(3) . . n
Mo2 P21 C21G 121.6(3) . . n
P21 C21 C22 119.9(9) . . y
P21 C21A C21B 119.4(8) . . n
P21 C21A C21F 123.8(8) . . n
P21 C21G C21H 117.9(8) . . n
P21 C21G C21M 123.7(8) . . n
C21F C21A C21B 116.8(10) . . n
C21A C21B C21C 120.0(11) . . n
C21B C21C C21D 122.8(11) . . n
C21C C21D C21E 117.1(12) . . n
C21D C21E C21F 121.9(12) . . n
C21E C21F C21A 121.4(10) . . n
C21M C21G C21H 118.4(9) . . n
C21G C21H C21I 120.8(11) . . n
C21H C21I C21K 120.8(12) . . n
C21I C21K C21L 119.0(11) . . n
C21K C21L C21M 121.2(11) . . n
C21L C21M C2GL 119.9(11) . . n
C22 P22 C22A 98.7(5) . . y
C22 P22 C22G 103.5(5) . . y
C22A P22 C22G 101.8(5) . . y
Mo2 P22 C22 108.4(4) . . n
Mo2 P22 C22A 125.1(3) . . n
Mo2 P22 C22G 116.3(3) . . n
P22 C22 C21 123.3(9) . . y
P22 C22A C22B 122.7(9) . . n
P22 C22A C22F 118.4(8) . . n
P22 C22G C22H 119.2(9) . . n
P22 C22G C22M 121.2(9) . . n
C22F C22A C22B 118.9(10) . . n
C22A C22B C22C 119.7(11) . . n
C22B C22C C22D 119.9(12) . . n
C22C C22D C22E 119.9(12) . . n
C22D C22E C22F 120.8(12) . . n
C22E C22F C22A 120.7(11) . . n
C22M C22G C22H 119.3(11) . . n
C22G C22H C22I 118.5(14) . . n
C22H C22I C22K 118.8(16) . . n
C22I C22K C22L 122.6(16) . . n
C22K C22L C22M 118.0(17) . . n
C22L C22M C22G 122.7(15) . . n

loop_
_geom_bond_atom_site_label_1
_geom_bond_atom_site_label_2
_geom_bond_distance
_geom_bond_site_symmetry_2
_geom_bond_publ_flag
Mo1 Te1 2.5615(10) . y
Mo1 P11 2.520(3) . y
Mo1 P12 2.513(2) . y
P11 C11 1.819(10) . y
P11 C11A 1.843(10) . y
P11 C11G 1.825(11) . y
P12 C12 1.823(10) . y
P12 C12A 1.844(11) . y
P12 C12G 1.832(10) . y
C11 C12 1.311(14) . y
C11A C11B 1.372(14) . n
C11A C11F 1.397(14) . n
C11B C11C 1.39(2) . n
C11C C11D 1.40(2) . n
C11D C11E 1.34(2) . n
C11E C11F 1.38(2) . n
C11G C11H 1.409(15) . n
C11G C11M 1.39(2) . n
C11H C11I 1.35(2) . n
C11I C11K 1.37(2) . n
C11K C11L 1.37(2) . n
C11L C11M 1.37(2) . n
C12A C12B 1.38(2) . n
C12A C12F 1.39(2) . n
C12B C12C 1.38(2) . n
C12C C12D 1.37(2) . n
C12D C12E 1.36(2) . n
C12E C12F 1.39(2) . n
C12G C12H 1.362(15) . n
C12G C12M 1.37(2) . n
C12H C12I 1.39(2) . n
C12I C12K 1.36(2) . n
C12K C12L 1.38(2) . n
C12L C12M 1.36(2) . n
Mo2 Te2 2.5566(11) . y
Mo2 P21 2.510(3) . y
Mo2 P22 2.519(3) . y
P21 C21 1.836(10) . y
P21 C21A 1.827(11) . y
P21 C21G 1.826(10) . y
P22 C22 1.791(11) . y
P22 C22A 1.864(10) . y
P22 C22G 1.837(11) . y
C21 C22 1.316(15) . y
C21A C21B 1.399(14) . n
C21A C21F 1.387(14) . n
C21B C21C 1.39(2) . n
C21C C21D 1.36(2) . n
C21D C21E 1.37(2) . n
C21E C21F 1.37(2) . n
C21G C21H 1.401(14) . n
C21G C21M 1.371(15) . n
C21H C21I 1.377(15) . n
C21I C21K 1.36(2) . n
C21K C21L 1.38(2) . n
C21L C21M 1.39(2) . n
C22A C22B 1.376(15) . n
C22A C22F 1.384(14) . n
C22B C22C 1.39(2) . n
C22C C22D 1.39(2) . n
C22D C22E 1.33(2) . n
C22E C22F 1.38(2) . n
C22G C22H 1.43(2) . n
C22G C22M 1.33(2) . n
C22H C22I 1.39(2) . n
C22I C22K 1.36(2) . n
C22K C22L 1.37(2) . n
C22L C22M 1.37(2) . n
